data_1570358
loop_
_publ_author_name
'Yuan, Ding'
'Goodfellow, Alister S.'
'Kasten, Kevin'
'Duan, Zhuan'
'Kang, Tengfei'
'Cordes, David B.'
'McKay, Aidan P.'
'B&#xfc;hl, Michael'
'Boyce, Gregory R.'
'Smith, Andrew D.'

_publ_section_title
;
 Understanding divergent substrate stereoselectivity in the
 isothiourea-catalysed conjugate addition of cyclic &#x3b1;-substituted
 &#x3b2;-ketoesters to &#x3b1;,&#x3b2;-unsaturated aryl esters.
;
_journal_issue 48
_journal_name_full 'Chemical science'
_journal_page_first 14146
_journal_page_last 14156
_journal_paper_doi 10.1039/d3sc05470e
_journal_volume 14
_journal_year 2023
_chemical_absolute_configuration ad
_chemical_formula_moiety 'C19 H22 F3 N O4'
_chemical_formula_sum 'C19 H22 F3 N O4'
_chemical_formula_weight 385.37
_space_group_crystal_system orthorhombic
_space_group_IT_number 19
_space_group_name_Hall 'P 2ac 2ab'
_space_group_name_H-M_alt 'P 21 21 21'
_atom_sites_solution_hydrogens mixed
_atom_sites_solution_primary direct
_audit_creation_date 2023-10-03
_audit_creation_method
;
Olex2 1.5
(compiled 2023.08.24 svn.re1ec1418 for OlexSys, GUI svn.r6817)
;
_audit_update_record
;
2023-10-03 deposited with the CCDC.	2023-11-21 downloaded from the CCDC.
;
_cell_angle_alpha 90
_cell_angle_beta 90
_cell_angle_gamma 90
_cell_formula_units_Z 4
_cell_length_a 9.15002(4)
_cell_length_b 14.07250(7)
_cell_length_c 14.39225(7)
_cell_measurement_reflns_used 18829
_cell_measurement_temperature 173
_cell_measurement_theta_max 75.3280
_cell_measurement_theta_min 3.0870
_cell_volume 1853.199(15)
_computing_cell_refinement 'CrysAlisPro 1.171.41.93a (Rigaku OD, 2020)'
_computing_data_collection 'CrystalClear-SM Expert 2.1 b45 (Rigaku OD, 2015)'
_computing_data_reduction 'CrysAlisPro 1.171.41.93a (Rigaku OD, 2020)'
_computing_molecular_graphics 'Olex2 1.5 (Dolomanov et al., 2009)'
_computing_publication_material 'Olex2 1.5 (Dolomanov et al., 2009)'
_computing_structure_refinement 'SHELXL 2019/3 (Sheldrick, 2015)'
_computing_structure_solution 'SIR2011  (Burla et al.,  2007)'
_diffrn_ambient_temperature 173
_diffrn_detector 'hybrid photon counting detector'
_diffrn_detector_area_resol_mean 5.8140
_diffrn_detector_type 'Dectris PILATUS P200K'
_diffrn_measured_fraction_theta_full 0.998
_diffrn_measured_fraction_theta_max 0.993
_diffrn_measurement_details
;
List of Runs (angles in degrees, time in seconds):

  # Type    Start    End  Width  t~exp~   \w     \q     \k     \f   Frames
#--------------------------------------------------------------------------
  1  \w   -125.00  55.00   0.50    2.00    --  -35.00  60.00 -45.00  360
  2  \w   -108.00 -48.00   0.50    2.00    --  -35.00  30.00  90.00  120
  3  \w   -173.50 -10.00   0.50    5.00    -- -100.00  60.00 -90.00  327
  4  \w   -187.00 -40.00   0.50    5.00    -- -100.00  30.00  45.00  294
  5  \w   -165.00 -10.00   0.50    5.00    -- -100.00  60.00-180.00  310
  6  \w   -190.00-127.50   0.50    5.00    -- -100.00  60.00 135.00  125
  7  \w   -165.00 -19.00   0.50    5.00    -- -100.00  60.00   0.00  292
  8  \w   -152.50 -44.50   0.50    5.00    -- -100.00  30.00 135.00  216
  9  \w   -174.00-114.00   0.50    5.00    -- -100.00  60.00  90.00  120
 10  \w    -70.00 -10.00   0.50    5.00    -- -100.00  30.00   0.00  120
 11  \w   -190.00 -10.00   0.50    5.00    -- -100.00  30.00 -90.00  360
 12  \w   -174.00 -10.00   0.50    5.00    -- -100.00  60.00  45.00  328
 13  \w   -190.00-120.00   0.50    5.00    -- -100.00  60.00-135.00  140
;
_diffrn_measurement_device 'AFC11: Quarter \c 4 circle'
_diffrn_measurement_device_type 'Rigaku XtaLAB P200K'
_diffrn_measurement_method 'shutterless scans'
_diffrn_measurement_specimen_support Loop
_diffrn_orient_matrix_type 'CrysAlisPro convention (1999,Acta A55,543-557)'
_diffrn_orient_matrix_UB_11 0.0777691000
_diffrn_orient_matrix_UB_12 0.0515914000
_diffrn_orient_matrix_UB_13 0.0804094000
_diffrn_orient_matrix_UB_21 0.1475359000
_diffrn_orient_matrix_UB_22 -0.0123917000
_diffrn_orient_matrix_UB_23 -0.0500394000
_diffrn_orient_matrix_UB_31 -0.0227708000
_diffrn_orient_matrix_UB_32 0.0957964000
_diffrn_orient_matrix_UB_33 -0.0498641000
_diffrn_radiation_monochromator 'Rigaku Osmic Confocal Optical System'
_diffrn_radiation_probe x-ray
_diffrn_radiation_type 'Cu K\a'
_diffrn_radiation_wavelength 1.54184
_diffrn_reflns_av_R_equivalents 0.0124
_diffrn_reflns_av_unetI/netI 0.0069
_diffrn_reflns_Laue_measured_fraction_full 0.998
_diffrn_reflns_Laue_measured_fraction_max 0.993
_diffrn_reflns_limit_h_max 11
_diffrn_reflns_limit_h_min -11
_diffrn_reflns_limit_k_max 17
_diffrn_reflns_limit_k_min -16
_diffrn_reflns_limit_l_max 18
_diffrn_reflns_limit_l_min -18
_diffrn_reflns_number 21885
_diffrn_reflns_point_group_measured_fraction_full 0.998
_diffrn_reflns_point_group_measured_fraction_max 0.989
_diffrn_reflns_theta_full 67.684
_diffrn_reflns_theta_max 75.488
_diffrn_reflns_theta_min 4.394
_diffrn_source 'Rotating Anode'
_diffrn_source_type 'Rigaku MM-007HF'
_exptl_absorpt_coefficient_mu 0.994
_exptl_absorpt_correction_T_max 1.00000
_exptl_absorpt_correction_T_min 0.95742
_exptl_absorpt_correction_type multi-scan
_exptl_absorpt_process_details
;
CrysAlisPro 1.171.41.93a (Rigaku Oxford Diffraction, 2020)
Empirical absorption correction using spherical harmonics,
implemented in SCALE3 ABSPACK scaling algorithm.
;
_exptl_crystal_colour colourless
_exptl_crystal_colour_primary colourless
_exptl_crystal_density_diffrn 1.381
_exptl_crystal_description prism
_exptl_crystal_F_000 808
_exptl_crystal_recrystallization_method 'Re-crystallisation from solvent: chloroform'
_exptl_crystal_size_max 0.18
_exptl_crystal_size_mid 0.15
_exptl_crystal_size_min 0.13
_refine_diff_density_max 0.320
_refine_diff_density_min -0.279
_refine_diff_density_rms 0.059
_refine_ls_abs_structure_details
;
 Flack x determined using 1605 quotients [(I+)-(I-)]/[(I+)+(I-)]
 (Parsons, Flack and Wagner, Acta Cryst. B69 (2013) 249-259).
;
_refine_ls_abs_structure_Flack 0.025(18)
_refine_ls_extinction_method none
_refine_ls_goodness_of_fit_ref 1.105
_refine_ls_hydrogen_treatment mixed
_refine_ls_matrix_type full
_refine_ls_number_parameters 249
_refine_ls_number_reflns 3801
_refine_ls_number_restraints 1
_refine_ls_restrained_S_all 1.105
_refine_ls_R_factor_all 0.0316
_refine_ls_R_factor_gt 0.0315
_refine_ls_shift/su_max 0.000
_refine_ls_shift/su_mean 0.000
_refine_ls_structure_factor_coef Fsqd
_refine_ls_weighting_details 'w=1/[\s^2^(Fo^2^)+(0.0456P)^2^+0.3585P] where P=(Fo^2^+2Fc^2^)/3'
_refine_ls_weighting_scheme calc
_refine_ls_wR_factor_gt 0.0825
_refine_ls_wR_factor_ref 0.0826
_reflns_Friedel_coverage 0.743
_reflns_Friedel_fraction_full 0.999
_reflns_Friedel_fraction_max 0.984
_reflns_number_gt 3790
_reflns_number_total 3801
_reflns_threshold_expression 'I > 2\s(I)'
_cod_data_source_file d3sc05470e2.cif
_cod_data_source_block 9
_cod_depositor_comments
;
The following automatic conversions were performed:

data item '_diffrn_radiation_probe' value 'X-ray' was changed to
'x-ray' in accordance with the
/home/data/users/saulius/crontab/automatic-downloads/rss-feeds/RSC/lib/dictionaries/cif_core.dic
dictionary named 'cif_core.dic' version 2.4.2 last updated on
2011-04-26.

Automatic conversion script
Id: cif_fix_values 8170 2020-07-09 18:12:32Z antanas 

 Adding full bibliography for 1570358--1570360.cif.
;
_cod_original_sg_symbol_H-M P212121
_cod_database_code 1570358
_shelx_shelxl_version_number 2019/3
_shelx_space_group_comment
;
The symmetry employed for this shelxl refinement is uniquely defined
by the following loop, which should always be used as a source of
symmetry information in preference to the above space-group names.
They are only intended as comments.
;
_shelx_estimated_absorpt_t_max 0.882
_shelx_estimated_absorpt_t_min 0.841
_olex2_refinement_description
;
1. Fixed Uiso
 At 1.2 times of:
  All C(H) groups, All C(H,H) groups
 At 1.5 times of:
  All C(H,H,H) groups
2. Restrained distances
 N9-H9
 0.98 with sigma of 0.02
3.a Ternary CH refined with riding coordinates:
 C6(H6)
3.b Secondary CH2 refined with riding coordinates:
 C3(H3A,H3B), C4(H4A,H4B), C5(H5A,H5B), C7(H7A,H7B), C10(H10A,H10B), C20(H20A,
 H20B)
3.c Aromatic/amide H refined with riding coordinates:
 C12(H12), C13(H13), C14(H14), C15(H15), C16(H16)
3.d Idealised Me refined as rotating group:
 C21(H21A,H21B,H21C)
;

loop_
_space_group_symop_operation_xyz
'x, y, z'
'-x+1/2, -y, z+1/2'
'x+1/2, -y+1/2, -z'
'-x, y+1/2, -z+1/2'

loop_
_atom_site_label
_atom_site_type_symbol
_atom_site_fract_x
_atom_site_fract_y
_atom_site_fract_z
_atom_site_U_iso_or_equiv
_atom_site_adp_type
_atom_site_occupancy
_atom_site_site_symmetry_order
_atom_site_calc_flag
_atom_site_refinement_flags_posn
_atom_site_refinement_flags_adp
_atom_site_refinement_flags_occupancy
_atom_site_disorder_assembly
_atom_site_disorder_group
F1 F 0.14232(19) 0.31895(13) 0.70334(12) 0.0690(5) Uani 1 1 d . . . . .
F2 F 0.3203(2) 0.41231(10) 0.73322(9) 0.0667(5) Uani 1 1 d . . . . .
F3 F 0.35324(17) 0.28921(10) 0.65136(9) 0.0508(4) Uani 1 1 d . . . . .
O2 O 0.40134(16) 0.58825(12) 0.63798(10) 0.0421(3) Uani 1 1 d . . . . .
O8 O 0.31374(14) 0.26179(10) 0.44641(10) 0.0332(3) Uani 1 1 d . . . . .
O18 O 0.22381(17) 0.54406(10) 0.43453(9) 0.0380(3) Uani 1 1 d . . . . .
O19 O 0.09501(15) 0.65282(9) 0.51355(9) 0.0327(3) Uani 1 1 d . . . . .
N9 N 0.11212(17) 0.18628(11) 0.50016(11) 0.0292(3) Uani 1 1 d D . . . .
H9 H 0.020(2) 0.1918(16) 0.5259(15) 0.030(5) Uiso 1 1 d D . . . .
C1 C 0.16734(19) 0.51682(12) 0.59717(11) 0.0247(3) Uani 1 1 d . . . . .
C2 C 0.2750(2) 0.57635(13) 0.65811(12) 0.0295(4) Uani 1 1 d . . . . .
C3 C 0.1937(3) 0.61557(16) 0.74061(14) 0.0419(5) Uani 1 1 d . . . . .
H3A H 0.221188 0.682629 0.751853 0.050 Uiso 1 1 calc R U . . .
H3B H 0.215602 0.578108 0.797138 0.050 Uiso 1 1 calc R U . . .
C4 C 0.0321(3) 0.60789(16) 0.71562(15) 0.0419(5) Uani 1 1 d . . . . .
H4A H -0.001935 0.666701 0.684696 0.050 Uiso 1 1 calc R U . . .
H4B H -0.027561 0.597251 0.772032 0.050 Uiso 1 1 calc R U . . .
C5 C 0.0204(2) 0.52283(14) 0.64955(13) 0.0325(4) Uani 1 1 d . . . . .
H5A H -0.061117 0.532153 0.605248 0.039 Uiso 1 1 calc R U . . .
H5B H 0.002597 0.463657 0.684993 0.039 Uiso 1 1 calc R U . . .
C6 C 0.22762(18) 0.41540(12) 0.57853(11) 0.0247(3) Uani 1 1 d . . . . .
H6 H 0.321995 0.422962 0.544282 0.030 Uiso 1 1 calc R U . . .
C7 C 0.12549(19) 0.35705(12) 0.51607(13) 0.0291(4) Uani 1 1 d . . . . .
H7A H 0.033951 0.343625 0.550306 0.035 Uiso 1 1 calc R U . . .
H7B H 0.100000 0.395197 0.460594 0.035 Uiso 1 1 calc R U . . .
C8 C 0.19287(18) 0.26365(12) 0.48479(12) 0.0260(3) Uani 1 1 d . . . . .
C10 C 0.1590(2) 0.09081(13) 0.47388(13) 0.0312(4) Uani 1 1 d . . . . .
H10A H 0.247219 0.095549 0.434370 0.037 Uiso 1 1 calc R U . . .
H10B H 0.080954 0.060425 0.436598 0.037 Uiso 1 1 calc R U . . .
C11 C 0.19272(19) 0.02874(12) 0.55698(13) 0.0282(4) Uani 1 1 d . . . . .
C12 C 0.3030(2) 0.05312(15) 0.61873(15) 0.0365(4) Uani 1 1 d . . . . .
H12 H 0.356103 0.110377 0.609597 0.044 Uiso 1 1 calc R U . . .
C13 C 0.3368(3) -0.00491(17) 0.69355(16) 0.0458(5) Uani 1 1 d . . . . .
H13 H 0.412197 0.012737 0.735553 0.055 Uiso 1 1 calc R U . . .
C14 C 0.2602(3) -0.08881(17) 0.70681(16) 0.0473(5) Uani 1 1 d . . . . .
H14 H 0.284073 -0.129425 0.757301 0.057 Uiso 1 1 calc R U . . .
C15 C 0.1495(3) -0.11312(16) 0.64669(16) 0.0473(5) Uani 1 1 d . . . . .
H15 H 0.096341 -0.170290 0.656202 0.057 Uiso 1 1 calc R U . . .
C16 C 0.1149(2) -0.05460(14) 0.57217(15) 0.0383(4) Uani 1 1 d . . . . .
H16 H 0.037622 -0.071650 0.531360 0.046 Uiso 1 1 calc R U . . .
C17 C 0.2610(2) 0.36026(14) 0.66731(13) 0.0327(4) Uani 1 1 d . . . . .
C18 C 0.16531(19) 0.57039(12) 0.50433(12) 0.0259(3) Uani 1 1 d . . . . .
C20 C 0.0855(2) 0.71220(14) 0.43004(14) 0.0361(4) Uani 1 1 d . . . . .
H20A H 0.005787 0.759056 0.437885 0.043 Uiso 1 1 calc R U . . .
H20B H 0.061293 0.671704 0.375952 0.043 Uiso 1 1 calc R U . . .
C21 C 0.2259(3) 0.76373(16) 0.41139(16) 0.0434(5) Uani 1 1 d . . . . .
H21A H 0.257056 0.797149 0.467745 0.065 Uiso 1 1 calc R U . . .
H21B H 0.211042 0.809774 0.361181 0.065 Uiso 1 1 calc R U . . .
H21C H 0.301267 0.717967 0.393048 0.065 Uiso 1 1 calc R U . . .

loop_
_atom_site_aniso_label
_atom_site_aniso_U_11
_atom_site_aniso_U_22
_atom_site_aniso_U_33
_atom_site_aniso_U_23
_atom_site_aniso_U_13
_atom_site_aniso_U_12
F1 0.0608(10) 0.0766(10) 0.0695(10) 0.0466(9) 0.0137(8) 0.0027(8)
F2 0.1278(15) 0.0383(6) 0.0340(6) -0.0002(5) -0.0364(8) 0.0055(9)
F3 0.0683(9) 0.0440(7) 0.0401(6) 0.0040(5) -0.0113(6) 0.0241(7)
O2 0.0366(7) 0.0479(8) 0.0417(8) 0.0004(7) -0.0045(6) -0.0120(7)
O8 0.0264(6) 0.0364(7) 0.0369(7) -0.0016(5) 0.0019(5) 0.0000(5)
O18 0.0551(9) 0.0338(7) 0.0249(6) 0.0028(5) 0.0082(6) 0.0093(6)
O19 0.0403(7) 0.0291(6) 0.0286(6) 0.0059(5) 0.0050(6) 0.0078(5)
N9 0.0267(7) 0.0262(7) 0.0348(8) -0.0027(6) 0.0012(6) 0.0024(6)
C1 0.0264(8) 0.0250(8) 0.0227(7) 0.0016(6) 0.0008(6) -0.0006(6)
C2 0.0374(10) 0.0263(8) 0.0249(8) 0.0016(6) -0.0035(7) -0.0021(7)
C3 0.0605(13) 0.0376(10) 0.0276(9) -0.0081(8) -0.0014(9) 0.0062(10)
C4 0.0506(12) 0.0392(10) 0.0359(10) -0.0025(8) 0.0155(9) 0.0064(9)
C5 0.0322(9) 0.0313(9) 0.0341(9) 0.0036(7) 0.0101(7) 0.0004(7)
C6 0.0262(8) 0.0247(7) 0.0233(7) 0.0011(6) -0.0018(6) 0.0010(6)
C7 0.0256(8) 0.0267(8) 0.0349(9) -0.0007(7) -0.0051(7) 0.0023(6)
C8 0.0239(7) 0.0295(8) 0.0247(8) 0.0003(6) -0.0065(6) 0.0024(7)
C10 0.0337(9) 0.0270(8) 0.0328(9) -0.0051(7) -0.0005(7) 0.0038(7)
C11 0.0252(8) 0.0268(8) 0.0326(8) -0.0054(6) 0.0042(7) 0.0044(7)
C12 0.0273(8) 0.0394(10) 0.0429(10) -0.0020(8) -0.0015(8) 0.0001(8)
C13 0.0418(11) 0.0526(12) 0.0430(11) -0.0037(10) -0.0092(9) 0.0085(10)
C14 0.0648(14) 0.0418(11) 0.0352(10) 0.0033(9) 0.0026(10) 0.0148(11)
C15 0.0615(14) 0.0322(10) 0.0483(12) 0.0010(9) 0.0062(11) -0.0048(10)
C16 0.0426(11) 0.0295(9) 0.0427(11) -0.0060(8) -0.0018(9) -0.0033(8)
C17 0.0406(10) 0.0300(9) 0.0275(8) 0.0028(7) -0.0016(8) 0.0031(8)
C18 0.0279(8) 0.0261(7) 0.0237(8) 0.0009(6) 0.0001(6) -0.0005(6)
C20 0.0430(10) 0.0337(9) 0.0316(10) 0.0096(8) 0.0007(8) 0.0069(8)
C21 0.0534(13) 0.0362(10) 0.0404(11) 0.0058(9) 0.0092(9) -0.0015(9)

loop_
_atom_type_symbol
_atom_type_description
_atom_type_scat_dispersion_real
_atom_type_scat_dispersion_imag
_atom_type_scat_source
C C 0.0181 0.0091 'International Tables Vol C Tables 4.2.6.8 and 6.1.1.4'
H H 0.0000 0.0000 'International Tables Vol C Tables 4.2.6.8 and 6.1.1.4'
N N 0.0311 0.0180 'International Tables Vol C Tables 4.2.6.8 and 6.1.1.4'
O O 0.0492 0.0322 'International Tables Vol C Tables 4.2.6.8 and 6.1.1.4'
F F 0.0727 0.0534 'International Tables Vol C Tables 4.2.6.8 and 6.1.1.4'

loop_
_geom_angle_atom_site_label_1
_geom_angle_atom_site_label_2
_geom_angle_atom_site_label_3
_geom_angle
_geom_angle_site_symmetry_1
_geom_angle_site_symmetry_3
_geom_angle_publ_flag
C18 O19 C20 116.29(14) . . ?
C8 N9 H9 120.2(14) . . ?
C8 N9 C10 123.05(15) . . ?
C10 N9 H9 116.6(14) . . ?
C5 C1 C2 104.21(14) . . ?
C5 C1 C6 116.35(14) . . ?
C6 C1 C2 111.45(14) . . ?
C18 C1 C2 103.48(13) . . ?
C18 C1 C5 112.82(14) . . ?
C18 C1 C6 107.78(13) . . ?
O2 C2 C1 123.03(17) . . ?
O2 C2 C3 127.84(19) . . ?
C3 C2 C1 109.12(16) . . ?
C2 C3 H3A 110.6 . . ?
C2 C3 H3B 110.6 . . ?
C2 C3 C4 105.48(16) . . ?
H3A C3 H3B 108.8 . . ?
C4 C3 H3A 110.6 . . ?
C4 C3 H3B 110.6 . . ?
C3 C4 H4A 110.6 . . ?
C3 C4 H4B 110.6 . . ?
C3 C4 C5 105.64(17) . . ?
H4A C4 H4B 108.7 . . ?
C5 C4 H4A 110.6 . . ?
C5 C4 H4B 110.6 . . ?
C1 C5 H5A 110.4 . . ?
C1 C5 H5B 110.4 . . ?
C4 C5 C1 106.54(16) . . ?
C4 C5 H5A 110.4 . . ?
C4 C5 H5B 110.4 . . ?
H5A C5 H5B 108.6 . . ?
C1 C6 H6 107.1 . . ?
C7 C6 C1 112.12(13) . . ?
C7 C6 H6 107.1 . . ?
C17 C6 C1 113.19(14) . . ?
C17 C6 H6 107.1 . . ?
C17 C6 C7 109.90(14) . . ?
C6 C7 H7A 109.0 . . ?
C6 C7 H7B 109.0 . . ?
H7A C7 H7B 107.8 . . ?
C8 C7 C6 112.91(14) . . ?
C8 C7 H7A 109.0 . . ?
C8 C7 H7B 109.0 . . ?
O8 C8 N9 123.51(16) . . ?
O8 C8 C7 120.89(16) . . ?
N9 C8 C7 115.59(15) . . ?
N9 C10 H10A 109.0 . . ?
N9 C10 H10B 109.0 . . ?
N9 C10 C11 112.73(15) . . ?
H10A C10 H10B 107.8 . . ?
C11 C10 H10A 109.0 . . ?
C11 C10 H10B 109.0 . . ?
C12 C11 C10 120.80(17) . . ?
C12 C11 C16 118.72(19) . . ?
C16 C11 C10 120.47(17) . . ?
C11 C12 H12 119.5 . . ?
C13 C12 C11 120.9(2) . . ?
C13 C12 H12 119.5 . . ?
C12 C13 H13 120.1 . . ?
C12 C13 C14 119.7(2) . . ?
C14 C13 H13 120.1 . . ?
C13 C14 H14 120.1 . . ?
C15 C14 C13 119.9(2) . . ?
C15 C14 H14 120.1 . . ?
C14 C15 H15 119.8 . . ?
C14 C15 C16 120.4(2) . . ?
C16 C15 H15 119.8 . . ?
C11 C16 H16 119.8 . . ?
C15 C16 C11 120.3(2) . . ?
C15 C16 H16 119.8 . . ?
F1 C17 C6 112.54(17) . . ?
F2 C17 F1 107.30(18) . . ?
F2 C17 F3 106.37(17) . . ?
F2 C17 C6 113.78(15) . . ?
F3 C17 F1 104.83(17) . . ?
F3 C17 C6 111.42(15) . . ?
O18 C18 O19 124.65(16) . . ?
O18 C18 C1 124.98(15) . . ?
O19 C18 C1 110.29(14) . . ?
O19 C20 H20A 109.2 . . ?
O19 C20 H20B 109.2 . . ?
O19 C20 C21 111.84(17) . . ?
H20A C20 H20B 107.9 . . ?
C21 C20 H20A 109.2 . . ?
C21 C20 H20B 109.2 . . ?
C20 C21 H21A 109.5 . . ?
C20 C21 H21B 109.5 . . ?
C20 C21 H21C 109.5 . . ?
H21A C21 H21B 109.5 . . ?
H21A C21 H21C 109.5 . . ?
H21B C21 H21C 109.5 . . ?

loop_
_geom_bond_atom_site_label_1
_geom_bond_atom_site_label_2
_geom_bond_distance
_geom_bond_site_symmetry_2
_geom_bond_publ_flag
F1 C17 1.337(3) . ?
F2 C17 1.315(2) . ?
F3 C17 1.328(2) . ?
O2 C2 1.203(2) . ?
O8 C8 1.236(2) . ?
O18 C18 1.197(2) . ?
O19 C18 1.333(2) . ?
O19 C20 1.466(2) . ?
N9 H9 0.927(18) . ?
N9 C8 1.334(2) . ?
N9 C10 1.460(2) . ?
C1 C2 1.563(2) . ?
C1 C5 1.544(2) . ?
C1 C6 1.553(2) . ?
C1 C18 1.534(2) . ?
C2 C3 1.506(3) . ?
C3 H3A 0.9900 . ?
C3 H3B 0.9900 . ?
C3 C4 1.525(4) . ?
C4 H4A 0.9900 . ?
C4 H4B 0.9900 . ?
C4 C5 1.533(3) . ?
C5 H5A 0.9900 . ?
C5 H5B 0.9900 . ?
C6 H6 1.0000 . ?
C6 C7 1.535(2) . ?
C6 C17 1.526(2) . ?
C7 H7A 0.9900 . ?
C7 H7B 0.9900 . ?
C7 C8 1.520(2) . ?
C10 H10A 0.9900 . ?
C10 H10B 0.9900 . ?
C10 C11 1.513(3) . ?
C11 C12 1.388(3) . ?
C11 C16 1.389(3) . ?
C12 H12 0.9500 . ?
C12 C13 1.386(3) . ?
C13 H13 0.9500 . ?
C13 C14 1.387(4) . ?
C14 H14 0.9500 . ?
C14 C15 1.375(4) . ?
C15 H15 0.9500 . ?
C15 C16 1.389(3) . ?
C16 H16 0.9500 . ?
C20 H20A 0.9900 . ?
C20 H20B 0.9900 . ?
C20 C21 1.499(3) . ?
C21 H21A 0.9800 . ?
C21 H21B 0.9800 . ?
C21 H21C 0.9800 . ?

loop_
_geom_hbond_atom_site_label_D
_geom_hbond_atom_site_label_H
_geom_hbond_atom_site_label_A
_geom_hbond_distance_DH
_geom_hbond_distance_HA
_geom_hbond_distance_DA
_geom_hbond_angle_DHA
_geom_hbond_site_symmetry_A
_geom_hbond_publ_flag
N9 H9 O8 0.927(18) 2.033(19) 2.929(2) 162(2) 3_456 yes

loop_
_geom_torsion_atom_site_label_1
_geom_torsion_atom_site_label_2
_geom_torsion_atom_site_label_3
_geom_torsion_atom_site_label_4
_geom_torsion
_geom_torsion_site_symmetry_1
_geom_torsion_site_symmetry_2
_geom_torsion_site_symmetry_3
_geom_torsion_site_symmetry_4
_geom_torsion_publ_flag
O2 C2 C3 C4 161.1(2) . . . . ?
N9 C10 C11 C12 -61.5(2) . . . . ?
N9 C10 C11 C16 119.35(19) . . . . ?
C1 C2 C3 C4 -17.4(2) . . . . ?
C1 C6 C7 C8 171.10(14) . . . . ?
C1 C6 C17 F1 82.8(2) . . . . ?
C1 C6 C17 F2 -39.6(2) . . . . ?
C1 C6 C17 F3 -159.81(16) . . . . ?
C2 C1 C5 C4 18.52(19) . . . . ?
C2 C1 C6 C7 -178.13(14) . . . . ?
C2 C1 C6 C17 56.86(19) . . . . ?
C2 C1 C18 O18 106.1(2) . . . . ?
C2 C1 C18 O19 -70.87(17) . . . . ?
C2 C3 C4 C5 28.9(2) . . . . ?
C3 C4 C5 C1 -29.7(2) . . . . ?
C5 C1 C2 O2 -179.32(18) . . . . ?
C5 C1 C2 C3 -0.68(19) . . . . ?
C5 C1 C6 C7 62.60(19) . . . . ?
C5 C1 C6 C17 -62.4(2) . . . . ?
C5 C1 C18 O18 -141.85(19) . . . . ?
C5 C1 C18 O19 41.1(2) . . . . ?
C6 C1 C2 O2 54.4(2) . . . . ?
C6 C1 C2 C3 -126.94(16) . . . . ?
C6 C1 C5 C4 141.64(16) . . . . ?
C6 C1 C18 O18 -12.0(2) . . . . ?
C6 C1 C18 O19 170.99(14) . . . . ?
C6 C7 C8 O8 -53.4(2) . . . . ?
C6 C7 C8 N9 127.74(16) . . . . ?
C7 C6 C17 F1 -43.4(2) . . . . ?
C7 C6 C17 F2 -165.76(17) . . . . ?
C7 C6 C17 F3 74.0(2) . . . . ?
C8 N9 C10 C11 111.11(19) . . . . ?
C10 N9 C8 O8 0.6(3) . . . . ?
C10 N9 C8 C7 179.41(16) . . . . ?
C10 C11 C12 C13 -178.26(18) . . . . ?
C10 C11 C16 C15 177.77(19) . . . . ?
C11 C12 C13 C14 0.4(3) . . . . ?
C12 C11 C16 C15 -1.4(3) . . . . ?
C12 C13 C14 C15 -1.1(3) . . . . ?
C13 C14 C15 C16 0.7(4) . . . . ?
C14 C15 C16 C11 0.6(3) . . . . ?
C16 C11 C12 C13 0.9(3) . . . . ?
C17 C6 C7 C8 -62.09(19) . . . . ?
C18 O19 C20 C21 -77.9(2) . . . . ?
C18 C1 C2 O2 -61.1(2) . . . . ?
C18 C1 C2 C3 117.49(16) . . . . ?
C18 C1 C5 C4 -93.04(18) . . . . ?
C18 C1 C6 C7 -65.23(17) . . . . ?
C18 C1 C6 C17 169.76(15) . . . . ?
C20 O19 C18 O18 2.5(3) . . . . ?
C20 O19 C18 C1 179.53(15) . . . . ?
